data_7708298
loop_
_publ_author_name
'Zhao, Yuming'
'Liu, Jinhui'
'Wang, Sha'
'Zhai, Xu'
'Shao, Lei'
'Liu, Yunling'
'Zhang, Xuemin'
'Chen, Junyi'
'Meng, Fanbao'
'Fu, Yu'

_publ_section_title
;
 A dual-emissive europium-based metal--organic framework for selective and
 sensitive detection of Fe3+ and Fe2+
;
_journal_name_full 'Dalton Transactions'
_journal_paper_doi 10.1039/D1DT02249K
_journal_year 2021
_chemical_formula_moiety 'C36 H40 Eu2 N4 O19'
_chemical_formula_sum 'C36 H40 Eu2 N4 O19'
_chemical_formula_weight 1136.64
_space_group_crystal_system triclinic
_space_group_IT_number 2
_space_group_name_Hall '-P 1'
_space_group_name_H-M_alt 'P -1'
_atom_sites_solution_hydrogens mixed
_audit_creation_date 2021-01-05
_audit_creation_method
;
Olex2 1.3
(compiled 2020.11.12 svn.r5f609507 for OlexSys, GUI svn.r6226)
;
_audit_update_record
;
2021-04-08 deposited with the CCDC.	2021-08-20 downloaded from the CCDC.
;
_cell_angle_alpha 103.803(4)
_cell_angle_beta 109.918(4)
_cell_angle_gamma 96.736(5)
_cell_formula_units_Z 1
_cell_length_a 10.5002(16)
_cell_length_b 11.1380(16)
_cell_length_c 12.5451(18)
_cell_measurement_reflns_used 9956
_cell_measurement_temperature 296.15
_cell_measurement_theta_max 34.957
_cell_measurement_theta_min 2.975
_cell_volume 1307.5(3)
_computing_cell_refinement 'SAINT V8.40A (Bruker, 2019)'
_computing_data_reduction 'SAINT V8.40A (Bruker, 2019)'
_computing_molecular_graphics 'Olex2 1.3 (Dolomanov et al., 2009)'
_computing_publication_material 'Olex2 1.3 (Dolomanov et al., 2009)'
_computing_structure_refinement 'SHELXL 2018/3 (Sheldrick, 2015)'
_computing_structure_solution 'SHELXT 2014/5 (Sheldrick, 2014)'
_diffrn_ambient_temperature 296.15
_diffrn_measured_fraction_theta_full 0.986
_diffrn_measured_fraction_theta_max 0.977
_diffrn_measurement_device_type 'Bruker APEX-II CCD'
_diffrn_measurement_method '\f and \w scans'
_diffrn_radiation_type MoK\a
_diffrn_radiation_wavelength 0.71073
_diffrn_reflns_av_R_equivalents 0.0641
_diffrn_reflns_av_unetI/netI 0.0946
_diffrn_reflns_Laue_measured_fraction_full 0.986
_diffrn_reflns_Laue_measured_fraction_max 0.977
_diffrn_reflns_limit_h_max 16
_diffrn_reflns_limit_h_min -15
_diffrn_reflns_limit_k_max 17
_diffrn_reflns_limit_k_min -17
_diffrn_reflns_limit_l_max 20
_diffrn_reflns_limit_l_min -18
_diffrn_reflns_number 19673
_diffrn_reflns_point_group_measured_fraction_full 0.986
_diffrn_reflns_point_group_measured_fraction_max 0.977
_diffrn_reflns_theta_full 25.242
_diffrn_reflns_theta_max 34.997
_diffrn_reflns_theta_min 2.975
_diffrn_source_current 40.0
_diffrn_source_power 2.0
_diffrn_source_voltage 50.0
_diffrn_standards_number 0
_exptl_absorpt_coefficient_mu 2.442
_exptl_absorpt_correction_T_max 0.7469
_exptl_absorpt_correction_T_min 0.5787
_exptl_absorpt_correction_type multi-scan
_exptl_absorpt_process_details
;
SADABS-2016/2 (Bruker,2016/2) was used for absorption correction.
wR2(int) was 0.1214 before and 0.0842 after correction.
The Ratio of minimum to maximum transmission is 0.7748.
The \l/2 correction factor is Not present.
;
_exptl_crystal_density_diffrn 1.444
_exptl_crystal_description block
_exptl_crystal_F_000 562
_exptl_crystal_size_max 0.12
_exptl_crystal_size_mid 0.1
_exptl_crystal_size_min 0.1
_refine_diff_density_max 1.677
_refine_diff_density_min -1.527
_refine_diff_density_rms 0.243
_refine_ls_extinction_method none
_refine_ls_goodness_of_fit_ref 1.026
_refine_ls_hydrogen_treatment constr
_refine_ls_matrix_type full
_refine_ls_number_parameters 344
_refine_ls_number_reflns 11211
_refine_ls_number_restraints 66
_refine_ls_restrained_S_all 1.026
_refine_ls_R_factor_all 0.0604
_refine_ls_R_factor_gt 0.0548
_refine_ls_shift/su_max 0.002
_refine_ls_shift/su_mean 0.000
_refine_ls_structure_factor_coef Fsqd
_refine_ls_weighting_details 'w=1/[\s^2^(Fo^2^)+(0.0928P)^2^] where P=(Fo^2^+2Fc^2^)/3'
_refine_ls_weighting_scheme calc
_refine_ls_wR_factor_gt 0.1509
_refine_ls_wR_factor_ref 0.1565
_reflns_Friedel_coverage 0.000
_reflns_number_gt 9918
_reflns_number_total 11211
_reflns_threshold_expression 'I > 2\s(I)'
_cod_data_source_file d1dt02249k2.cif
_cod_data_source_block a_sq
_cod_database_code 7708298
_shelx_shelxl_version_number 2018/3
_shelx_space_group_comment
;
The symmetry employed for this shelxl refinement is uniquely defined
by the following loop, which should always be used as a source of
symmetry information in preference to the above space-group names.
They are only intended as comments.
;
_shelx_estimated_absorpt_t_max 0.792
_shelx_estimated_absorpt_t_min 0.758
_olex2_refinement_description
;
1. Fixed Uiso
 At 1.2 times of:
  All C(H) groups
 At 1.5 times of:
  All C(H,H,H) groups, All O(H) groups
2. Restrained distances
 N1A-C18A \\sim N1-C17
 with sigma of 0.02
 N1A-C17A \\sim N1-C18
 with sigma of 0.02
 C16A-C18A \\sim C16-C17
 with sigma of 0.04
 C16A-C17A \\sim C16-C18
 with sigma of 0.04
 C17A-C18A \\sim C18-C17
 with sigma of 0.04
 O8-N1A \\sim O8-N1
 with sigma of 0.04
 N1A-C18A \\sim N1A-C17A
 with sigma of 0.02
 N1-C18 \\sim N1-C17
 with sigma of 0.02
 O8-C16A \\sim O8-C16
 with sigma of 0.02
 N1A-C16A \\sim N1-C16
 with sigma of 0.02
3. Uiso/Uaniso restraints and constraints
O11A \\sim O11: within 2A with sigma of 0.005 and sigma for terminal atoms of
0.01 within 2A
Uanis(O11A) \\sim Ueq: with sigma of 0.005 and sigma for terminal atoms of 0.01
4. Rigid body (RIGU) restrains
 C16A, N1A, C18A, C17A, O8
 with sigma for 1-2 distances of 0.001 and sigma for 1-3 distances of 0.001
 C17, N1, C18, C16, O8
 with sigma for 1-2 distances of 0.001 and sigma for 1-3 distances of 0.001
5. Others
 Sof(C16)=Sof(H16)=Sof(N1)=Sof(C17)=Sof(H17D)=Sof(H17E)=Sof(H17F)=Sof(C18)=
 Sof(H18D)=Sof(H18E)=Sof(H18F)=1-FVAR(1)
 Sof(N1A)=Sof(C16A)=Sof(H16A)=Sof(C17A)=Sof(H17A)=Sof(H17B)=Sof(H17C)=
 Sof(C18A)=Sof(H18A)=Sof(H18B)=Sof(H18C)=FVAR(1)
 Fixed Sof: H15(0.5) H3(0.75) H7(0.5) H4(0.75) O3(0.5) H3A(0.5) O6(0.5)
 H6(0.5) O11(0.25) H11(0.25) O11A(0.25) H11D(0.25)
6.a Riding coordinates:
 O11A(H11D)
6.b Aromatic/amide H refined with riding coordinates:
 C15(H15), C14(H14), C9(H9), C3(H3), C8(H8), C7(H7), C4(H4), C16A(H16A),
 C16(H16)
6.c Idealised Me refined as rotating group:
 C10(H10A,H10B,H10C), C11(H11A,H11B,H11C), C17A(H17A,H17B,H17C), C18A(H18A,
 H18B,H18C), C17(H17D,H17E,H17F), C18(H18D,H18E,H18F)
6.d Idealised tetrahedral OH refined as rotating group:
 O3(H3A), O6(H6), O11(H11)
;
_olex2_submission_special_instructions 'No special instructions were received'

loop_
_space_group_symop_operation_xyz
'x, y, z'
'-x, -y, -z'

loop_
_atom_site_label
_atom_site_type_symbol
_atom_site_fract_x
_atom_site_fract_y
_atom_site_fract_z
_atom_site_U_iso_or_equiv
_atom_site_adp_type
_atom_site_occupancy
_atom_site_site_symmetry_order
_atom_site_calc_flag
_atom_site_refinement_flags_posn
_atom_site_refinement_flags_adp
_atom_site_refinement_flags_occupancy
_atom_site_disorder_assembly
_atom_site_disorder_group
Eu1 Eu 0.60107(2) 0.55122(2) 0.68063(2) 0.01511(6) Uani 1 1 d . . . . .
O1 O 0.6549(3) 0.4986(3) 0.5133(3) 0.0256(5) Uani 1 1 d . . . . .
O2 O 0.6254(3) 0.4328(3) 0.3251(3) 0.0293(6) Uani 1 1 d . . . . .
O5 O 0.4373(4) 0.2758(2) 0.3969(3) 0.0299(6) Uani 1 1 d . . . . .
O7 O 0.5770(4) 0.4804(3) 0.8417(3) 0.0341(7) Uani 1 1 d . . . . .
O9 O 0.6775(3) 0.7497(3) 0.8515(3) 0.0323(7) Uani 1 1 d . . . . .
O4 O 0.4939(4) 0.3347(2) 0.5942(3) 0.0291(6) Uani 1 1 d . . . . .
O10 O 0.8243(4) 0.6995(3) 0.7685(4) 0.0432(9) Uani 1 1 d . . . . .
C5 C 0.4699(4) 0.2540(3) 0.4957(3) 0.0222(6) Uani 1 1 d . . . . .
C12 C 0.7035(4) 0.4710(3) 0.4337(3) 0.0224(6) Uani 1 1 d . . . . .
C15 C 0.9109(4) 0.4465(4) 0.3811(3) 0.0264(7) Uani 1 1 d . . . . .
H15 H 0.851990 0.410338 0.301858 0.032 Uiso 0.5 1 calc R U P A 4
C1 C 0.7933(4) 0.7732(4) 0.8422(3) 0.0270(7) Uani 1 1 d . . . . .
O8 O 0.7876(5) 0.4450(5) 0.7508(5) 0.0618(13) Uani 1 1 d D . . . .
C14 C 0.9462(4) 0.5378(4) 0.5856(4) 0.0303(8) Uani 1 1 d . . . . .
H14 H 0.910516 0.562832 0.643791 0.036 Uiso 1 1 calc R U . . .
C13 C 0.8558(4) 0.4859(3) 0.4685(3) 0.0231(6) Uani 1 1 d . . . . .
N2 N 0.4946(6) 0.3244(4) 0.9045(4) 0.0432(10) Uani 1 1 d . . . . .
C6 C 0.4827(4) 0.1216(3) 0.4961(3) 0.0239(7) Uani 1 1 d . . . . .
C9 C 0.4832(5) 0.3948(4) 0.8321(4) 0.0313(8) Uani 1 1 d . . . . .
H9 H 0.398508 0.378975 0.769088 0.038 Uiso 1 1 calc R U . . .
C2 C 0.8997(4) 0.8917(4) 0.9242(4) 0.0290(8) Uani 1 1 d . . . . .
C3 C 0.8653(5) 0.9846(4) 0.9990(4) 0.0342(9) Uani 1 1 d . . . . .
H3 H 0.776121 0.974251 0.998956 0.041 Uiso 0.75 1 calc R U P B 2
C8 C 0.5025(5) -0.0867(3) 0.4020(4) 0.0297(8) Uani 1 1 d . . . . .
H8 H 0.504319 -0.145045 0.336043 0.036 Uiso 1 1 calc R U . . .
C7 C 0.4847(5) 0.0345(3) 0.3967(4) 0.0289(8) Uani 1 1 d . . . . .
H7 H 0.474436 0.056678 0.327746 0.035 Uiso 0.5 1 calc R U P C 1
C4 C 0.9653(5) 1.0928(4) 1.0738(4) 0.0328(9) Uani 1 1 d . . . . .
H4 H 0.942269 1.155678 1.123022 0.039 Uiso 0.75 1 calc R U P D 2
C10 C 0.3772(9) 0.2250(7) 0.8840(7) 0.065(2) Uani 1 1 d . . . . .
H10A H 0.335700 0.252464 0.940381 0.098 Uiso 1 1 calc R U . . .
H10B H 0.409069 0.149360 0.893123 0.098 Uiso 1 1 calc R U . . .
H10C H 0.309633 0.207956 0.804925 0.098 Uiso 1 1 calc R U . . .
N1A N 0.9118(9) 0.3098(9) 0.8118(9) 0.048(2) Uani 0.603(12) 1 d D . P E 1
C11 C 0.6216(11) 0.3458(8) 1.0071(7) 0.078(3) Uani 1 1 d . . . . .
H11A H 0.673525 0.283516 0.990104 0.117 Uiso 1 1 calc R U . . .
H11B H 0.599402 0.339337 1.073937 0.117 Uiso 1 1 calc R U . . .
H11C H 0.676098 0.428888 1.025117 0.117 Uiso 1 1 calc R U . . .
O3 O 0.8323(7) 0.3929(9) 0.2671(6) 0.046(2) Uani 0.5 1 d . . P F 3
H3A H 0.756879 0.355110 0.260442 0.068 Uiso 0.5 1 calc R U P F 3
O6 O 0.4660(11) 0.0588(6) 0.2917(6) 0.046(2) Uani 0.5 1 d . . P G 2
H6 H 0.500448 0.133369 0.304578 0.068 Uiso 0.5 1 calc R U P G 2
O11 O 0.7354(16) 0.9848(13) 0.9951(13) 0.042(4) Uani 0.25 1 d . . P H 1
H11 H 0.679675 0.932058 0.934105 0.063 Uiso 0.25 1 calc R U P H 1
C16A C 0.8005(9) 0.3545(10) 0.7642(10) 0.050(2) Uani 0.603(12) 1 d D . P E 1
H16A H 0.717251 0.295837 0.737042 0.060 Uiso 0.603(12) 1 calc R U P E 1
C17A C 1.0495(12) 0.3951(14) 0.8729(16) 0.083(5) Uani 0.603(12) 1 d D . P E 1
H17A H 1.095703 0.392380 0.818523 0.124 Uiso 0.603(12) 1 calc R U P E 1
H17B H 1.103271 0.368707 0.938592 0.124 Uiso 0.603(12) 1 calc R U P E 1
H17C H 1.039503 0.480021 0.901661 0.124 Uiso 0.603(12) 1 calc R U P E 1
C18A C 0.9086(18) 0.1730(12) 0.7976(14) 0.076(4) Uani 0.603(12) 1 d D . P E 1
H18A H 0.934465 0.159016 0.874036 0.114 Uiso 0.603(12) 1 calc R U P E 1
H18B H 0.972573 0.147176 0.762065 0.114 Uiso 0.603(12) 1 calc R U P E 1
H18C H 0.816575 0.124569 0.747533 0.114 Uiso 0.603(12) 1 calc R U P E 1
C16 C 0.8855(14) 0.4333(13) 0.8006(14) 0.047(3) Uani 0.397(12) 1 d D . P E 2
H16 H 0.954243 0.502416 0.814313 0.056 Uiso 0.397(12) 1 calc R U P E 2
N1 N 0.9400(12) 0.3488(10) 0.8498(11) 0.035(2) Uani 0.397(12) 1 d D . P E 2
C17 C 1.0867(18) 0.3715(19) 0.930(2) 0.076(7) Uani 0.397(12) 1 d D . P E 2
H17D H 1.134156 0.454425 0.938100 0.114 Uiso 0.397(12) 1 calc R U P E 2
H17E H 1.129734 0.309071 0.896702 0.114 Uiso 0.397(12) 1 calc R U P E 2
H17F H 1.091805 0.365747 1.006070 0.114 Uiso 0.397(12) 1 calc R U P E 2
C18 C 0.8554(19) 0.2205(14) 0.812(2) 0.067(6) Uani 0.397(12) 1 d D . P E 2
H18D H 0.769690 0.224686 0.822667 0.101 Uiso 0.397(12) 1 calc R U P E 2
H18E H 0.904889 0.171503 0.858426 0.101 Uiso 0.397(12) 1 calc R U P E 2
H18F H 0.836293 0.181283 0.729435 0.101 Uiso 0.397(12) 1 calc R U P E 2
O11A O 0.923(2) 1.1750(18) 1.1419(18) 0.060(5) Uani 0.25 1 d . U P I 1
H11D H 0.973193 1.245487 1.164008 0.090 Uiso 0.25 1 d R U P I 1

loop_
_atom_site_aniso_label
_atom_site_aniso_U_11
_atom_site_aniso_U_22
_atom_site_aniso_U_33
_atom_site_aniso_U_23
_atom_site_aniso_U_13
_atom_site_aniso_U_12
Eu1 0.01166(8) 0.01365(8) 0.01772(8) 0.00469(5) 0.00326(6) 0.00142(5)
O1 0.0190(12) 0.0271(12) 0.0334(14) 0.0065(10) 0.0147(11) 0.0059(9)
O2 0.0160(12) 0.0415(15) 0.0269(13) 0.0068(11) 0.0069(10) 0.0044(10)
O5 0.0414(17) 0.0164(10) 0.0253(13) 0.0077(9) 0.0047(12) 0.0037(10)
O7 0.0398(18) 0.0343(14) 0.0279(14) 0.0149(12) 0.0108(13) 0.0017(13)
O9 0.0294(15) 0.0332(14) 0.0249(13) -0.0008(11) 0.0107(11) -0.0090(12)
O4 0.0405(17) 0.0145(10) 0.0307(14) 0.0044(9) 0.0147(13) 0.0015(10)
O10 0.0242(15) 0.0393(17) 0.0440(19) -0.0151(15) 0.0087(14) -0.0047(13)
C5 0.0267(16) 0.0148(11) 0.0232(15) 0.0053(10) 0.0076(12) 0.0033(11)
C12 0.0171(14) 0.0244(14) 0.0257(15) 0.0094(12) 0.0069(12) 0.0048(11)
C15 0.0162(15) 0.0361(18) 0.0218(15) 0.0028(13) 0.0057(12) 0.0036(13)
C1 0.0235(17) 0.0267(15) 0.0188(14) 0.0017(12) -0.0006(12) -0.0022(13)
O8 0.046(2) 0.087(3) 0.084(3) 0.062(3) 0.030(2) 0.041(2)
C14 0.0197(16) 0.044(2) 0.0225(16) 0.0007(15) 0.0107(13) 0.0018(15)
C13 0.0153(14) 0.0286(15) 0.0232(15) 0.0030(12) 0.0079(12) 0.0050(11)
N2 0.052(3) 0.047(2) 0.042(2) 0.0236(19) 0.023(2) 0.015(2)
C6 0.0307(18) 0.0118(11) 0.0242(15) 0.0047(10) 0.0061(13) 0.0015(11)
C9 0.034(2) 0.038(2) 0.0240(17) 0.0135(15) 0.0106(15) 0.0062(16)
C2 0.0240(17) 0.0270(16) 0.0260(17) 0.0000(13) 0.0060(14) -0.0042(13)
C3 0.0236(18) 0.0333(19) 0.033(2) -0.0017(15) 0.0063(15) -0.0021(15)
C8 0.049(3) 0.0155(13) 0.0250(16) 0.0066(11) 0.0143(16) 0.0093(14)
C7 0.048(2) 0.0167(13) 0.0226(15) 0.0068(11) 0.0134(16) 0.0083(14)
C4 0.0242(18) 0.0309(17) 0.0294(19) -0.0056(14) 0.0061(15) -0.0019(14)
C10 0.085(6) 0.055(3) 0.077(5) 0.038(3) 0.049(4) 0.006(3)
N1A 0.034(3) 0.068(4) 0.044(5) 0.026(4) 0.004(3) 0.029(3)
C11 0.095(7) 0.076(5) 0.055(4) 0.044(4) 0.004(4) 0.013(5)
O3 0.020(3) 0.086(6) 0.017(3) -0.001(3) 0.005(2) 0.005(3)
O6 0.090(7) 0.026(3) 0.029(3) 0.016(2) 0.025(4) 0.021(3)
O11 0.037(7) 0.044(7) 0.035(7) -0.007(5) 0.025(6) -0.019(6)
C16A 0.025(3) 0.071(4) 0.062(6) 0.042(4) 0.007(3) 0.021(3)
C17A 0.030(3) 0.097(7) 0.097(11) 0.002(7) 0.009(4) 0.025(4)
C18A 0.088(9) 0.074(5) 0.071(8) 0.041(5) 0.017(7) 0.043(5)
C16 0.042(3) 0.049(5) 0.066(7) 0.036(5) 0.021(3) 0.027(3)
N1 0.037(4) 0.039(4) 0.029(5) 0.014(4) 0.005(3) 0.019(3)
C17 0.050(5) 0.054(8) 0.085(13) 0.017(8) -0.022(6) 0.018(5)
C18 0.051(7) 0.044(5) 0.091(13) 0.033(6) -0.001(7) 0.014(5)
O11A 0.047(8) 0.058(8) 0.054(8) -0.001(6) 0.011(6) -0.006(6)

loop_
_atom_type_symbol
_atom_type_description
_atom_type_scat_dispersion_real
_atom_type_scat_dispersion_imag
_atom_type_scat_source
C C 0.0033 0.0016 'International Tables Vol C Tables 4.2.6.8 and 6.1.1.4'
H H 0.0000 0.0000 'International Tables Vol C Tables 4.2.6.8 and 6.1.1.4'
Eu Eu -0.1578 3.6682 'International Tables Vol C Tables 4.2.6.8 and 6.1.1.4'
N N 0.0061 0.0033 'International Tables Vol C Tables 4.2.6.8 and 6.1.1.4'
O O 0.0106 0.0060 'International Tables Vol C Tables 4.2.6.8 and 6.1.1.4'

loop_
_geom_angle_atom_site_label_1
_geom_angle_atom_site_label_2
_geom_angle_atom_site_label_3
_geom_angle
_geom_angle_site_symmetry_1
_geom_angle_site_symmetry_3
_geom_angle_publ_flag
O1 Eu1 Eu1 41.88(8) . 2_666 ?
O1 Eu1 Eu1 33.15(6) 2_666 2_666 ?
O1 Eu1 O1 75.03(10) . 2_666 ?
O1 Eu1 O2 123.92(11) . 2_666 ?
O1 Eu1 O5 76.78(11) . 2_666 ?
O1 Eu1 O7 144.75(12) . . ?
O1 Eu1 O9 131.75(9) . . ?
O1 Eu1 O4 77.48(10) . . ?
O1 Eu1 O10 84.49(11) . . ?
O1 Eu1 C12 24.91(9) 2_666 2_666 ?
O1 Eu1 C12 99.94(11) . 2_666 ?
O1 Eu1 C1 107.95(11) . . ?
O1 Eu1 O8 80.49(16) . . ?
O2 Eu1 Eu1 82.08(7) 2_666 2_666 ?
O2 Eu1 O1 48.97(9) 2_666 2_666 ?
O2 Eu1 O7 73.53(12) 2_666 . ?
O2 Eu1 O9 83.90(11) 2_666 . ?
O2 Eu1 O10 133.91(11) 2_666 . ?
O2 Eu1 C12 24.10(10) 2_666 2_666 ?
O2 Eu1 C1 109.20(12) 2_666 . ?
O2 Eu1 O8 142.76(14) 2_666 . ?
O5 Eu1 Eu1 65.79(7) 2_666 2_666 ?
O5 Eu1 O1 66.03(9) 2_666 2_666 ?
O5 Eu1 O2 77.82(12) 2_666 2_666 ?
O5 Eu1 O7 138.36(12) 2_666 . ?
O5 Eu1 O9 71.75(11) 2_666 . ?
O5 Eu1 O10 74.72(14) 2_666 . ?
O5 Eu1 C12 71.32(11) 2_666 2_666 ?
O5 Eu1 C1 70.54(12) 2_666 . ?
O5 Eu1 O8 138.86(15) 2_666 . ?
O7 Eu1 Eu1 136.62(8) . 2_666 ?
O7 Eu1 O1 112.51(11) . 2_666 ?
O7 Eu1 O9 75.69(11) . . ?
O7 Eu1 O10 104.91(14) . . ?
O7 Eu1 C12 92.16(12) . 2_666 ?
O7 Eu1 C1 91.09(12) . . ?
O7 Eu1 O8 71.82(16) . . ?
O9 Eu1 Eu1 137.16(9) . 2_666 ?
O9 Eu1 O1 121.04(11) . 2_666 ?
O9 Eu1 C12 103.37(11) . 2_666 ?
O9 Eu1 C1 26.64(11) . . ?
O4 Eu1 Eu1 66.25(8) . 2_666 ?
O4 Eu1 O1 66.10(10) . 2_666 ?
O4 Eu1 O2 82.08(11) . 2_666 ?
O4 Eu1 O5 129.87(11) . 2_666 ?
O4 Eu1 O7 75.14(11) . . ?
O4 Eu1 O9 150.18(10) . . ?
O4 Eu1 O10 143.30(13) . . ?
O4 Eu1 C12 71.77(11) . 2_666 ?
O4 Eu1 C1 159.26(13) . . ?
O4 Eu1 O8 76.29(17) . . ?
O10 Eu1 Eu1 117.74(11) . 2_666 ?
O10 Eu1 O1 138.78(13) . 2_666 ?
O10 Eu1 O9 52.64(11) . . ?
O10 Eu1 C12 143.60(13) . 2_666 ?
O10 Eu1 C1 26.02(12) . . ?
C12 Eu1 Eu1 58.06(7) 2_666 2_666 ?
C1 Eu1 Eu1 131.19(9) . 2_666 ?
C1 Eu1 O1 134.46(11) . 2_666 ?
C1 Eu1 C12 125.12(12) . 2_666 ?
O8 Eu1 Eu1 115.10(14) . 2_666 ?
O8 Eu1 O1 138.52(16) . 2_666 ?
O8 Eu1 O9 100.27(18) . . ?
O8 Eu1 O10 69.31(17) . . ?
O8 Eu1 C12 147.07(15) . 2_666 ?
O8 Eu1 C1 84.78(17) . . ?
Eu1 O1 Eu1 104.97(10) . 2_666 ?
C12 O1 Eu1 170.9(3) . . ?
C12 O1 Eu1 84.1(2) . 2_666 ?
C12 O2 Eu1 105.4(2) . 2_666 ?
C5 O5 Eu1 138.6(2) . 2_666 ?
C9 O7 Eu1 125.6(3) . . ?
C1 O9 Eu1 90.6(2) . . ?
C5 O4 Eu1 134.6(3) . . ?
C1 O10 Eu1 94.8(3) . . ?
O5 C5 O4 125.5(3) . . ?
O5 C5 C6 116.9(3) . . ?
O4 C5 C6 117.6(3) . . ?
O1 C12 Eu1 71.0(2) . 2_666 ?
O1 C12 O2 121.3(4) . . ?
O1 C12 C13 119.3(3) . . ?
O2 C12 Eu1 50.53(19) . 2_666 ?
O2 C12 C13 119.3(3) . . ?
C13 C12 Eu1 168.6(3) . 2_666 ?
C14 C15 H15 120.2 2_766 . ?
C14 C15 C13 119.5(3) 2_766 . ?
C13 C15 H15 120.2 . . ?
O3 C15 C13 123.1(4) . . ?
O9 C1 Eu1 62.73(19) . . ?
O9 C1 C2 120.0(4) . . ?
O10 C1 Eu1 59.2(2) . . ?
O10 C1 O9 121.8(3) . . ?
O10 C1 C2 118.2(4) . . ?
C2 C1 Eu1 177.1(3) . . ?
C16A O8 Eu1 138.7(6) . . ?
C16 O8 Eu1 158.9(10) . . ?
C15 C14 H14 119.1 2_766 . ?
C13 C14 C15 121.8(4) . 2_766 ?
C13 C14 H14 119.1 . . ?
C15 C13 C12 119.9(3) . . ?
C14 C13 C12 121.4(3) . . ?
C14 C13 C15 118.7(3) . . ?
C9 N2 C10 120.3(6) . . ?
C9 N2 C11 120.9(5) . . ?
C11 N2 C10 118.8(6) . . ?
C8 C6 C5 119.6(3) 2_656 . ?
C8 C6 C7 119.7(3) 2_656 . ?
C7 C6 C5 120.7(3) . . ?
O7 C9 N2 124.9(5) . . ?
O7 C9 H9 117.5 . . ?
N2 C9 H9 117.5 . . ?
C3 C2 C1 120.6(4) . . ?
C3 C2 C4 119.9(3) . 2_777 ?
C4 C2 C1 119.5(4) 2_777 . ?
C2 C3 H3 120.3 . . ?
C4 C3 C2 119.5(4) . . ?
C4 C3 H3 120.3 . . ?
O11 C3 C2 124.2(6) . . ?
O11 C3 C4 115.8(6) . . ?
C6 C8 H8 119.4 2_656 . ?
C6 C8 C7 121.3(3) 2_656 . ?
C7 C8 H8 119.4 . . ?
C6 C7 C8 119.1(4) . . ?
C6 C7 H7 120.5 . . ?
C8 C7 H7 120.5 . . ?
O6 C7 C6 123.8(4) . . ?
O6 C7 C8 117.1(4) . . ?
C2 C4 H4 119.7 2_777 . ?
C3 C4 C2 120.6(4) . 2_777 ?
C3 C4 H4 119.7 . . ?
O11A C4 C2 124.5(9) . 2_777 ?
O11A C4 C3 114.9(9) . . ?
N2 C10 H10A 109.5 . . ?
N2 C10 H10B 109.5 . . ?
N2 C10 H10C 109.5 . . ?
H10A C10 H10B 109.5 . . ?
H10A C10 H10C 109.5 . . ?
H10B C10 H10C 109.5 . . ?
C16A N1A C17A 120.3(10) . . ?
C16A N1A C18A 123.5(10) . . ?
C17A N1A C18A 116.0(10) . . ?
N2 C11 H11A 109.5 . . ?
N2 C11 H11B 109.5 . . ?
N2 C11 H11C 109.5 . . ?
H11A C11 H11B 109.5 . . ?
H11A C11 H11C 109.5 . . ?
H11B C11 H11C 109.5 . . ?
C15 O3 H3A 109.5 . . ?
C7 O6 H6 109.5 . . ?
C3 O11 H11 109.5 . . ?
O8 C16A N1A 132.9(10) . . ?
O8 C16A H16A 113.6 . . ?
N1A C16A H16A 113.6 . . ?
N1A C17A H17A 109.5 . . ?
N1A C17A H17B 109.5 . . ?
N1A C17A H17C 109.5 . . ?
H17A C17A H17B 109.5 . . ?
H17A C17A H17C 109.5 . . ?
H17B C17A H17C 109.5 . . ?
N1A C18A H18A 109.5 . . ?
N1A C18A H18B 109.5 . . ?
N1A C18A H18C 109.5 . . ?
H18A C18A H18B 109.5 . . ?
H18A C18A H18C 109.5 . . ?
H18B C18A H18C 109.5 . . ?
O8 C16 H16 110.7 . . ?
O8 C16 N1 138.6(14) . . ?
N1 C16 H16 110.7 . . ?
C16 N1 C17 123.7(13) . . ?
C16 N1 C18 118.4(12) . . ?
C18 N1 C17 117.5(12) . . ?
N1 C17 H17D 109.5 . . ?
N1 C17 H17E 109.5 . . ?
N1 C17 H17F 109.5 . . ?
H17D C17 H17E 109.5 . . ?
H17D C17 H17F 109.5 . . ?
H17E C17 H17F 109.5 . . ?
N1 C18 H18D 109.5 . . ?
N1 C18 H18E 109.5 . . ?
N1 C18 H18F 109.5 . . ?
H18D C18 H18E 109.5 . . ?
H18D C18 H18F 109.5 . . ?
H18E C18 H18F 109.5 . . ?
C4 O11A H11D 109.9 . . ?

loop_
_geom_bond_atom_site_label_1
_geom_bond_atom_site_label_2
_geom_bond_distance
_geom_bond_site_symmetry_2
_geom_bond_publ_flag
Eu1 Eu1 4.0936(6) 2_666 ?
Eu1 O1 2.317(3) . ?
Eu1 O1 2.829(3) 2_666 ?
Eu1 O2 2.384(3) 2_666 ?
Eu1 O5 2.373(3) 2_666 ?
Eu1 O7 2.415(3) . ?
Eu1 O9 2.506(3) . ?
Eu1 O4 2.354(3) . ?
Eu1 O10 2.429(3) . ?
Eu1 C12 2.977(4) 2_666 ?
Eu1 C1 2.819(3) . ?
Eu1 O8 2.424(5) . ?
O1 C12 1.261(5) . ?
O2 C12 1.261(5) . ?
O5 C5 1.259(5) . ?
O7 C9 1.240(6) . ?
O9 C1 1.264(5) . ?
O4 C5 1.266(4) . ?
O10 C1 1.241(5) . ?
C5 C6 1.497(5) . ?
C12 C13 1.485(5) . ?
C15 H15 0.9300 . ?
C15 C14 1.390(6) 2_766 ?
C15 C13 1.410(5) . ?
C15 O3 1.325(7) . ?
C1 C2 1.507(5) . ?
O8 C16A 1.077(10) . ?
O8 C16 1.046(12) . ?
C14 H14 0.9300 . ?
C14 C13 1.382(5) . ?
N2 C9 1.320(6) . ?
N2 C10 1.463(8) . ?
N2 C11 1.450(10) . ?
C6 C8 1.387(6) 2_656 ?
C6 C7 1.395(5) . ?
C9 H9 0.9300 . ?
C2 C3 1.392(6) . ?
C2 C4 1.398(6) 2_777 ?
C3 H3 0.9300 . ?
C3 C4 1.388(5) . ?
C3 O11 1.349(15) . ?
C8 H8 0.9300 . ?
C8 C7 1.399(5) . ?
C7 H7 0.9300 . ?
C7 O6 1.361(8) . ?
C4 H4 0.9300 . ?
C4 O11A 1.32(2) . ?
C10 H10A 0.9600 . ?
C10 H10B 0.9600 . ?
C10 H10C 0.9600 . ?
N1A C16A 1.332(10) . ?
N1A C17A 1.468(12) . ?
N1A C18A 1.486(12) . ?
C11 H11A 0.9600 . ?
C11 H11B 0.9600 . ?
C11 H11C 0.9600 . ?
O3 H3A 0.8200 . ?
O6 H6 0.8200 . ?
O11 H11 0.8200 . ?
C16A H16A 0.9300 . ?
C17A H17A 0.9600 . ?
C17A H17B 0.9600 . ?
C17A H17C 0.9600 . ?
C18A H18A 0.9600 . ?
C18A H18B 0.9600 . ?
C18A H18C 0.9600 . ?
C16 H16 0.9300 . ?
C16 N1 1.326(13) . ?
N1 C17 1.476(13) . ?
N1 C18 1.465(13) . ?
C17 H17D 0.9600 . ?
C17 H17E 0.9600 . ?
C17 H17F 0.9600 . ?
C18 H18D 0.9600 . ?
C18 H18E 0.9600 . ?
C18 H18F 0.9600 . ?
O11A H11D 0.8199 . ?

loop_
_geom_torsion_atom_site_label_1
_geom_torsion_atom_site_label_2
_geom_torsion_atom_site_label_3
_geom_torsion_atom_site_label_4
_geom_torsion
_geom_torsion_site_symmetry_1
_geom_torsion_site_symmetry_2
_geom_torsion_site_symmetry_3
_geom_torsion_site_symmetry_4
_geom_torsion_publ_flag
Eu1 O1 C12 O2 -4.3(4) 2_666 . . . ?
Eu1 O1 C12 C13 174.7(3) 2_666 . . . ?
Eu1 O2 C12 O1 5.2(4) 2_666 . . . ?
Eu1 O2 C12 C13 -173.7(3) 2_666 . . . ?
Eu1 O5 C5 O4 0.1(7) 2_666 . . . ?
Eu1 O5 C5 C6 -179.2(3) 2_666 . . . ?
Eu1 O7 C9 N2 153.1(4) . . . . ?
Eu1 O9 C1 O10 -2.9(5) . . . . ?
Eu1 O9 C1 C2 178.7(4) . . . . ?
Eu1 O4 C5 O5 -36.6(7) . . . . ?
Eu1 O4 C5 C6 142.6(3) . . . . ?
Eu1 O10 C1 O9 3.0(5) . . . . ?
Eu1 O10 C1 C2 -178.6(3) . . . . ?
Eu1 C12 C13 C15 -31.2(15) 2_666 . . . ?
Eu1 C12 C13 C14 148.9(11) 2_666 . . . ?
Eu1 O8 C16A N1A -174.7(9) . . . . ?
Eu1 O8 C16 N1 143.5(16) . . . . ?
O1 C12 C13 C15 175.3(4) . . . . ?
O1 C12 C13 C14 -4.6(6) . . . . ?
O2 C12 C13 C15 -5.8(6) . . . . ?
O2 C12 C13 C14 174.3(4) . . . . ?
O5 C5 C6 C8 -170.3(4) . . . 2_656 ?
O5 C5 C6 C7 12.0(6) . . . . ?
O9 C1 C2 C3 -9.0(7) . . . . ?
O9 C1 C2 C4 169.9(5) . . . 2_777 ?
O4 C5 C6 C8 10.4(6) . . . 2_656 ?
O4 C5 C6 C7 -167.4(4) . . . . ?
O10 C1 C2 C3 172.6(5) . . . . ?
O10 C1 C2 C4 -8.5(7) . . . 2_777 ?
C5 C6 C7 C8 177.4(4) . . . . ?
C5 C6 C7 O6 -4.7(8) . . . . ?
C15 C14 C13 C12 -179.2(4) 2_766 . . . ?
C15 C14 C13 C15 0.9(8) 2_766 . . . ?
C1 C2 C3 C4 179.9(4) . . . . ?
C1 C2 C3 O11 -8.3(12) . . . . ?
O8 C16 N1 C17 -172(2) . . . . ?
O8 C16 N1 C18 16(3) . . . . ?
C14 C15 C13 C12 179.3(4) 2_766 . . . ?
C14 C15 C13 C14 -0.9(7) 2_766 . . . ?
C6 C8 C7 C6 0.3(8) 2_656 . . . ?
C6 C8 C7 O6 -177.7(6) 2_656 . . . ?
C2 C3 C4 C2 -1.0(9) . . . 2_777 ?
C2 C3 C4 O11A -179.6(12) . . . . ?
C8 C6 C7 C8 -0.3(8) 2_656 . . . ?
C8 C6 C7 O6 177.6(7) 2_656 . . . ?
C4 C2 C3 C4 1.0(9) 2_777 . . . ?
C4 C2 C3 O11 172.9(10) 2_777 . . . ?
C10 N2 C9 O7 -179.5(6) . . . . ?
C11 N2 C9 O7 2.1(9) . . . . ?
O3 C15 C13 C12 -1.6(8) . . . . ?
O3 C15 C13 C14 178.3(7) . . . . ?
O11 C3 C4 C2 -173.5(9) . . . 2_777 ?
O11 C3 C4 O11A 7.8(16) . . . . ?
C17A N1A C16A O8 8(2) . . . . ?
C18A N1A C16A O8 -165.9(14) . . . . ?
